data_7133942
loop_
_publ_author_name
'Dafonte-Rodr&#xed;guez, Pedro'
'Delgado-Ferreiro, Ignacio'
'Garc&#xed;a-Ben, Javier'
'Ferradanes-Mart&#xed;nez, Angel'
'Gelpi, Mar&#xed;a'
'Walker, Julian'
'McMonagle, Charles James'
'Castro-Garc&#xed;a, Socorro'
'Se&#xf1;ar&#xed;s-Rodr&#xed;guez, Mar&#xed;a Antonia'
'Berm&#xfa;dez-Garc&#xed;a, Juan Manuel'
'S&#xe1;nchez-And&#xfa;jar, Manuel'

_publ_section_title
;
 Exploring the effect of pressure on the crystal structure and caloric
 properties of the molecular ionic hybrid
 [(CH<sub>3</sub>)<sub>3</sub>NOH]<sub>2</sub>[CoCl<sub>4</sub>].
;
_journal_issue 95
_journal_name_full 'Chemical communications (Cambridge, England)'
_journal_page_first 14065
_journal_page_last 14068
_journal_paper_doi 10.1039/d4cc05125d
_journal_volume 60
_journal_year 2024
_chemical_formula_moiety 'Cl4 Co, C6 N2 O2'
_chemical_formula_sum 'C6 Cl4 Co N2 O2'
_chemical_formula_weight 332.81
_space_group_crystal_system orthorhombic
_space_group_IT_number 62
_space_group_name_Hall '-P 2ac 2n'
_space_group_name_H-M_alt 'P n m a'
_atom_sites_solution_primary dual
_audit_creation_date 2024-03-11
_audit_creation_method
;
Olex2 1.5
(compiled 2024.02.16 svn.r378c4104 for OlexSys, GUI svn.r6928)
;
_audit_update_record
;
2024-09-26 deposited with the CCDC.	2024-11-01 downloaded from the CCDC.
;
_cell_angle_alpha 90
_cell_angle_beta 90
_cell_angle_gamma 90
_cell_formula_units_Z 4
_cell_length_a 12.2008(6)
_cell_length_b 8.7001(4)
_cell_length_c 15.4434(8)
_cell_measurement_reflns_used 9119
_cell_measurement_temperature 355.00
_cell_measurement_theta_max 19.122
_cell_measurement_theta_min 2.638
_cell_volume 1639.29(14)
_computing_cell_refinement 'SAINT V8.40B (?, 2016)'
_computing_data_reduction 'SAINT V8.40B (?, 2016)'
_computing_molecular_graphics 'Olex2 1.5 (Dolomanov et al., 2009)'
_computing_publication_material 'Olex2 1.5 (Dolomanov et al., 2009)'
_computing_structure_refinement 'SHELXL 2018/3 (Sheldrick, 2015)'
_computing_structure_solution 'SHELXT 2018/2 (Sheldrick, 2018)'
_diffrn_ambient_temperature 355.00
_diffrn_measured_fraction_theta_full 0.994
_diffrn_measured_fraction_theta_max 0.994
_diffrn_measurement_device_type 'Bruker D8 VENTURE PHOTON-III C14'
_diffrn_measurement_method '\f or \w oscillation scans'
_diffrn_radiation_type MoK\a
_diffrn_radiation_wavelength 0.71073
_diffrn_reflns_av_R_equivalents 0.0354
_diffrn_reflns_av_unetI/netI 0.0129
_diffrn_reflns_Laue_measured_fraction_full 0.994
_diffrn_reflns_Laue_measured_fraction_max 0.994
_diffrn_reflns_limit_h_max 12
_diffrn_reflns_limit_h_min -12
_diffrn_reflns_limit_k_max 9
_diffrn_reflns_limit_k_min -9
_diffrn_reflns_limit_l_max 16
_diffrn_reflns_limit_l_min -16
_diffrn_reflns_number 25655
_diffrn_reflns_point_group_measured_fraction_full 0.994
_diffrn_reflns_point_group_measured_fraction_max 0.994
_diffrn_reflns_theta_full 21.965
_diffrn_reflns_theta_max 21.965
_diffrn_reflns_theta_min 2.127
_diffrn_source_current 1.4
_diffrn_source_power 0.07
_diffrn_source_voltage 50.0
_exptl_absorpt_coefficient_mu 1.682
_exptl_absorpt_correction_T_max 0.7447
_exptl_absorpt_correction_T_min 0.6353
_exptl_absorpt_correction_type multi-scan
_exptl_absorpt_process_details
;
SADABS-2016/2 (Bruker,2016/2) was used for absorption correction.
wR2(int) was 0.0658 before and 0.0512 after correction.
The Ratio of minimum to maximum transmission is 0.8531.
The \l/2 correction factor is Not present.
;
_exptl_crystal_colour blue
_exptl_crystal_colour_primary blue
_exptl_crystal_density_diffrn 1.348
_exptl_crystal_description block
_exptl_crystal_F_000 644
_exptl_crystal_size_max 0.205
_exptl_crystal_size_mid 0.153
_exptl_crystal_size_min 0.152
_refine_diff_density_max 0.807
_refine_diff_density_min -0.896
_refine_diff_density_rms 0.266
_refine_ls_extinction_coef 0.21(5)
_refine_ls_extinction_expression Fc^*^=kFc[1+0.001xFc^2^\l^3^/sin(2\q)]^-1/4^
_refine_ls_extinction_method 'SHELXL-2018/3 (Sheldrick 2018)'
_refine_ls_goodness_of_fit_ref 1.594
_refine_ls_hydrogen_treatment undef
_refine_ls_matrix_type full
_refine_ls_number_parameters 96
_refine_ls_number_reflns 1081
_refine_ls_number_restraints 0
_refine_ls_restrained_S_all 1.594
_refine_ls_R_factor_all 0.1534
_refine_ls_R_factor_gt 0.1140
_refine_ls_shift/su_max 0.000
_refine_ls_shift/su_mean 0.000
_refine_ls_structure_factor_coef Fsqd
_refine_ls_weighting_details 'w=1/[\s^2^(Fo^2^)+(0.2000P)^2^] where P=(Fo^2^+2Fc^2^)/3'
_refine_ls_weighting_scheme calc
_refine_ls_wR_factor_gt 0.3177
_refine_ls_wR_factor_ref 0.3578
_reflns_Friedel_coverage 0.000
_reflns_number_gt 819
_reflns_number_total 1081
_reflns_threshold_expression 'I > 2\s(I)'
_cod_data_source_file d4cc05125d2.cif
_cod_data_source_block 23cgc013bt355k
_cod_depositor_comments 'Adding full bibliography for 7133941--7133942.cif.'
_cod_database_code 7133942
_shelx_shelxl_version_number 2018/3
_shelx_space_group_comment
;
The symmetry employed for this shelxl refinement is uniquely defined
by the following loop, which should always be used as a source of
symmetry information in preference to the above space-group names.
They are only intended as comments.
;
_shelx_estimated_absorpt_t_max 0.784
_shelx_estimated_absorpt_t_min 0.724
_olex2_refinement_description
;
1. Others
 Fixed Sof: C2(0.25) C1(0.5) C0(0.5) C5(0.5) O4(0.5) C10(0.5) C3(0.25)
 C4(0.25) C6(0.25)
;
_olex2_submission_special_instructions 'No special instructions were received'

loop_
_space_group_symop_operation_xyz
'x, y, z'
'-x+1/2, -y, z+1/2'
'-x, y+1/2, -z'
'x+1/2, -y+1/2, -z+1/2'
'-x, -y, -z'
'x-1/2, y, -z-1/2'
'x, -y-1/2, z'
'-x-1/2, y-1/2, z-1/2'

loop_
_atom_site_label
_atom_site_type_symbol
_atom_site_fract_x
_atom_site_fract_y
_atom_site_fract_z
_atom_site_U_iso_or_equiv
_atom_site_adp_type
_atom_site_occupancy
_atom_site_site_symmetry_order
_atom_site_calc_flag
_atom_site_refinement_flags_posn
_atom_site_refinement_flags_adp
_atom_site_refinement_flags_occupancy
_atom_site_disorder_assembly
_atom_site_disorder_group
Co01 Co 0.75320(10) 0.250000 0.59210(9) 0.1474(15) Uani 1 2 d S T P . .
Cl02 Cl 0.5705(3) 0.250000 0.5987(4) 0.254(3) Uani 1 2 d S T P . .
Cl1 Cl 0.8168(3) 0.4576(5) 0.6597(3) 0.253(2) Uani 1 1 d . . . . .
Cl Cl 0.8134(4) 0.250000 0.4541(2) 0.243(3) Uani 1 2 d S T P . .
N005 N 0.4815(9) 0.250000 0.3295(7) 0.166(4) Uani 1 2 d S T P . .
N006 N 0.1624(9) 0.250000 0.5924(7) 0.170(4) Uani 1 2 d S T P . .
C2 C 0.099(3) 0.250000 0.516(3) 0.217(12) Uiso 0.5 2 d S . P . .
C1 C 0.501(3) 0.093(3) 0.357(3) 0.27(2) Uani 0.5 1 d . . P A .
C0 C 0.416(3) 0.188(4) 0.399(2) 0.27(2) Uani 0.5 1 d . . P A 2
O7 O 0.418(3) 0.250000 0.260(2) 0.47(2) Uani 1 2 d S T P A 1
C5 C 0.130(5) 0.084(8) 0.599(4) 0.32(2) Uiso 0.5 1 d . . P . .
O4 O 0.272(3) 0.179(4) 0.590(2) 0.32(2) Uiso 0.5 1 d . . P . .
C10 C 0.585(5) 0.175(4) 0.329(3) 0.32(2) Uani 0.5 1 d . . P A .
C3 C 0.089(4) 0.149(5) 0.646(3) 0.166(10) Uiso 0.25 1 d . . P . .
C4 C 0.098(4) 0.250000 0.675(3) 0.239(15) Uiso 0.5 2 d S . P . .
C6 C 0.160(5) 0.122(6) 0.661(3) 0.204(16) Uiso 0.25 1 d . . P . .

loop_
_atom_site_aniso_label
_atom_site_aniso_U_11
_atom_site_aniso_U_22
_atom_site_aniso_U_33
_atom_site_aniso_U_23
_atom_site_aniso_U_13
_atom_site_aniso_U_12
Co01 0.1273(18) 0.191(2) 0.1240(18) 0.000 -0.0033(6) 0.000
Cl02 0.130(3) 0.400(8) 0.233(5) 0.000 -0.012(2) 0.000
Cl1 0.229(4) 0.263(4) 0.267(4) -0.076(3) -0.015(3) -0.043(3)
Cl 0.227(5) 0.362(7) 0.141(3) 0.000 0.032(3) 0.000
N005 0.154(7) 0.199(9) 0.145(6) 0.000 -0.011(6) 0.000
N006 0.128(6) 0.219(10) 0.163(9) 0.000 -0.002(5) 0.000
C1 0.25(3) 0.18(2) 0.37(5) 0.13(3) -0.06(3) -0.05(2)
C0 0.23(2) 0.29(4) 0.29(3) 0.12(3) 0.08(2) 0.04(2)
O7 0.37(3) 0.69(6) 0.33(3) 0.000 -0.18(3) 0.000
C10 0.35(5) 0.23(3) 0.38(6) -0.08(3) -0.01(4) 0.14(3)

loop_
_atom_type_symbol
_atom_type_description
_atom_type_scat_dispersion_real
_atom_type_scat_dispersion_imag
_atom_type_scat_source
C C 0.0033 0.0016 'International Tables Vol C Tables 4.2.6.8 and 6.1.1.4'
Cl Cl 0.1484 0.1585 'International Tables Vol C Tables 4.2.6.8 and 6.1.1.4'
Co Co 0.3494 0.9721 'International Tables Vol C Tables 4.2.6.8 and 6.1.1.4'
N N 0.0061 0.0033 'International Tables Vol C Tables 4.2.6.8 and 6.1.1.4'
O O 0.0106 0.0060 'International Tables Vol C Tables 4.2.6.8 and 6.1.1.4'

loop_
_geom_angle_atom_site_label_1
_geom_angle_atom_site_label_2
_geom_angle_atom_site_label_3
_geom_angle
_geom_angle_site_symmetry_1
_geom_angle_site_symmetry_3
_geom_angle_publ_flag
Cl02 Co01 Cl 111.6(2) . . ?
Cl1 Co01 Cl02 109.08(14) . . ?
Cl1 Co01 Cl02 109.08(14) 7_565 . ?
Cl1 Co01 Cl1 108.5(3) . 7_565 ?
Cl1 Co01 Cl 109.24(15) . . ?
Cl1 Co01 Cl 109.24(15) 7_565 . ?
C1 N005 C1 141(3) . 7_565 ?
C0 N005 C1 61.0(19) . . ?
C0 N005 C1 103(3) 7_565 . ?
C0 N005 C0 44(3) 7_565 . ?
O7 N005 C1 109.3(16) . 7_565 ?
O7 N005 C1 109.3(16) . . ?
O7 N005 C0 106(3) . 7_565 ?
O7 N005 C10 121(3) . 7_565 ?
O7 N005 C10 121(3) . . ?
C10 N005 C1 55(2) 7_565 7_565 ?
C10 N005 C1 107(3) 7_565 . ?
C10 N005 C1 107(3) . 7_565 ?
C10 N005 C1 55(2) . . ?
C10 N005 C0 109(2) 7_565 7_565 ?
C10 N005 C0 132(3) 7_565 . ?
C10 N005 C0 132(3) . 7_565 ?
C10 N005 C0 109(2) . . ?
C10 N005 C10 55(4) 7_565 . ?
C2 N006 C5 85(2) . . ?
C2 N006 C5 85(2) . 7_565 ?
C2 N006 O4 118.3(19) . 7_565 ?
C2 N006 O4 118.3(18) . . ?
C2 N006 C3 98(2) . 7_565 ?
C2 N006 C3 98(2) . . ?
C2 N006 C4 115(3) . . ?
C2 N006 C6 125(2) . . ?
C2 N006 C6 125(2) . 7_565 ?
C5 N006 C5 148(5) . 7_565 ?
C5 N006 C3 111(4) . 7_565 ?
C5 N006 C3 41(2) . . ?
C5 N006 C3 111(4) 7_565 . ?
C5 N006 C3 41(2) 7_565 7_565 ?
C5 N006 C4 78(3) . . ?
C5 N006 C4 78(3) 7_565 . ?
C5 N006 C6 41(2) . . ?
C5 N006 C6 130(3) . 7_565 ?
C5 N006 C6 41(2) 7_565 7_565 ?
C5 N006 C6 130(3) 7_565 . ?
O4 N006 C5 81(3) 7_565 7_565 ?
O4 N006 C5 130(3) 7_565 . ?
O4 N006 C5 81(3) . . ?
O4 N006 C5 130(3) . 7_565 ?
O4 N006 O4 49(3) . 7_565 ?
O4 N006 C3 143(2) 7_565 . ?
O4 N006 C3 108(2) 7_565 7_565 ?
O4 N006 C3 143(2) . 7_565 ?
O4 N006 C3 108(2) . . ?
O4 N006 C4 120(2) 7_565 . ?
O4 N006 C4 120(2) . . ?
O4 N006 C6 110(2) . 7_565 ?
O4 N006 C6 74(3) . . ?
O4 N006 C6 74(3) 7_565 7_565 ?
O4 N006 C6 110(2) 7_565 . ?
C3 N006 C3 71(4) . 7_565 ?
C3 N006 C6 92(2) 7_565 . ?
C3 N006 C6 92(2) . 7_565 ?
C3 N006 C6 36(2) . . ?
C3 N006 C6 36(2) 7_565 7_565 ?
C4 N006 C3 38.4(17) . . ?
C4 N006 C3 38.4(17) . 7_565 ?
C4 N006 C6 54(2) . . ?
C4 N006 C6 54(2) . 7_565 ?
C6 N006 C6 93(4) . 7_565 ?
N006 C2 C5 49(2) . . ?
N006 C2 C5 49(2) . 7_565 ?
C5 C2 C5 94(4) . 7_565 ?
N005 C1 C0 59.2(18) . . ?
C10 C1 N005 61.4(16) . . ?
C10 C1 C0 113(3) . . ?
N005 C0 C1 59.8(14) . . ?
C0 C0 N005 67.9(15) 7_565 . ?
C0 C0 C1 124.2(16) 7_565 . ?
N006 C5 C2 45.7(19) . . ?
N006 C5 C4 51(3) . . ?
C3 C5 N006 70(4) . . ?
C3 C5 C2 88(5) . . ?
C3 C5 C4 21(3) . . ?
C3 C5 C6 52(4) . . ?
C4 C5 C2 79(3) . . ?
C6 C5 N006 71(5) . . ?
C6 C5 C2 115(6) . . ?
C6 C5 C4 45(5) . . ?
N006 O4 C6 54(2) . . ?
O4 O4 N006 65.4(15) 7_565 . ?
O4 O4 C6 106(2) 7_565 . ?
C1 C10 N005 64(3) . . ?
C10 C10 N005 63(2) 7_565 . ?
C10 C10 C1 122(2) 7_565 . ?
N006 C3 C3 54.3(18) . 7_565 ?
C5 C3 N006 69(4) . . ?
C5 C3 C3 122(4) . 7_565 ?
C4 C3 N006 71(4) . . ?
C4 C3 C5 137(7) . . ?
C4 C3 C3 27(4) . 7_565 ?
C6 C3 N006 74(4) . . ?
C6 C3 C5 65(5) . . ?
C6 C3 C3 104(5) . 7_565 ?
C6 C3 C4 91(6) . . ?
N006 C4 C5 51(2) . . ?
N006 C4 C5 51(2) . 7_565 ?
C5 C4 C5 99(4) . 7_565 ?
C3 C4 N006 71(4) . . ?
C3 C4 N006 71(4) 7_565 . ?
C3 C4 C5 115(5) . 7_565 ?
C3 C4 C5 22(4) 7_565 7_565 ?
C3 C4 C5 115(5) 7_565 . ?
C3 C4 C5 22(4) . . ?
C3 C4 C3 125(7) 7_565 . ?
C3 C4 C6 135(6) 7_565 . ?
C3 C4 C6 135(6) . 7_565 ?
C3 C4 C6 43(3) . . ?
C3 C4 C6 43(3) 7_565 7_565 ?
C6 C4 N006 64(3) 7_565 . ?
C6 C4 N006 64(3) . . ?
C6 C4 C5 33(3) 7_565 7_565 ?
C6 C4 C5 33(3) . . ?
C6 C4 C5 113(4) 7_565 . ?
C6 C4 C5 113(4) . 7_565 ?
C6 C4 C6 109(6) . 7_565 ?
N006 C6 O4 51(2) . . ?
C5 C6 N006 68(5) . . ?
C5 C6 O4 79(5) . . ?
C5 C6 C4 102(7) . . ?
C3 C6 N006 71(5) . . ?
C3 C6 C5 63(5) . . ?
C3 C6 O4 120(6) . . ?
C3 C6 C4 46(4) . . ?
C4 C6 N006 62(3) . . ?
C4 C6 O4 107(4) . . ?

loop_
_geom_bond_atom_site_label_1
_geom_bond_atom_site_label_2
_geom_bond_distance
_geom_bond_site_symmetry_2
_geom_bond_publ_flag
Co01 Cl02 2.231(4) . ?
Co01 Cl1 2.225(3) . ?
Co01 Cl1 2.225(3) 7_565 ?
Co01 Cl 2.254(4) . ?
N005 C1 1.45(2) 7_565 ?
N005 C1 1.45(2) . ?
N005 C0 1.44(3) 7_565 ?
N005 C0 1.44(3) . ?
N005 O7 1.32(2) . ?
N005 C10 1.42(4) . ?
N005 C10 1.42(4) 7_565 ?
N006 C2 1.42(4) . ?
N006 C5 1.50(7) . ?
N006 C5 1.50(7) 7_565 ?
N006 O4 1.48(4) 7_565 ?
N006 O4 1.48(4) . ?
N006 C3 1.51(4) . ?
N006 C3 1.51(4) 7_565 ?
N006 C4 1.51(5) . ?
N006 C6 1.53(5) . ?
N006 C6 1.53(5) 7_565 ?
C2 C5 1.97(7) 7_565 ?
C2 C5 1.97(7) . ?
C1 C0 1.47(5) . ?
C1 C10 1.33(6) . ?
C0 C0 1.09(7) 7_565 ?
C5 C3 1.04(7) . ?
C5 C4 1.90(7) . ?
C5 C6 1.07(7) . ?
O4 O4 1.23(8) 7_565 ?
O4 C6 1.82(6) . ?
C10 C10 1.31(7) 7_565 ?
C3 C3 1.76(9) 7_565 ?
C3 C4 0.99(4) . ?
C3 C6 0.93(5) . ?
C4 C6 1.37(6) . ?
C4 C6 1.37(6) 7_565 ?

loop_
_geom_torsion_atom_site_label_1
_geom_torsion_atom_site_label_2
_geom_torsion_atom_site_label_3
_geom_torsion_atom_site_label_4
_geom_torsion
_geom_torsion_site_symmetry_1
_geom_torsion_site_symmetry_2
_geom_torsion_site_symmetry_3
_geom_torsion_site_symmetry_4
_geom_torsion_publ_flag
N005 C1 C0 C0 -22.8(19) . . . 7_565 ?
N005 C1 C10 C10 22(2) . . . 7_565 ?
N006 C5 C3 C3 11(4) . . . 7_565 ?
N006 C5 C3 C4 -19(9) . . . . ?
N006 C5 C3 C6 -81(5) . . . . ?
N006 C5 C4 C5 17(4) . . . 7_565 ?
N006 C5 C4 C3 156(11) . . . . ?
N006 C5 C4 C3 33(5) . . . 7_565 ?
N006 C5 C4 C6 -103(6) . . . . ?
N006 C5 C4 C6 -14(4) . . . 7_565 ?
N006 C5 C6 O4 -53(2) . . . . ?
N006 C5 C6 C3 79(4) . . . . ?
N006 C5 C6 C4 53(4) . . . . ?
N006 O4 C6 C5 70(5) . . . . ?
N006 O4 C6 C3 20(6) . . . . ?
N006 O4 C6 C4 -29(3) . . . . ?
N006 C3 C4 C5 26(4) . . . 7_565 ?
N006 C3 C4 C5 -19(9) . . . . ?
N006 C3 C4 C3 48(8) . . . 7_565 ?
N006 C3 C4 C6 -7(8) . . . 7_565 ?
N006 C3 C4 C6 -72(4) . . . . ?
N006 C3 C6 C5 -74(4) . . . . ?
N006 C3 C6 O4 -17(5) . . . . ?
N006 C3 C6 C4 69(4) . . . . ?
N006 C4 C6 C5 -57(5) . . . . ?
N006 C4 C6 O4 25(3) . . . . ?
N006 C4 C6 C3 -89(5) . . . . ?
C2 N006 C5 C3 -108(4) . . . . ?
C2 N006 C5 C4 -117(3) . . . . ?
C2 N006 C5 C6 -164(5) . . . . ?
C2 N006 O4 O4 104.3(13) . . . 7_565 ?
C2 N006 O4 C6 -121(2) . . . . ?
C2 N006 C3 C5 73(4) . . . . ?
C2 N006 C3 C3 -95.8(16) . . . 7_565 ?
C2 N006 C3 C4 -121(4) . . . . ?
C2 N006 C3 C6 142(5) . . . . ?
C2 N006 C4 C5 -79(2) . . . 7_565 ?
C2 N006 C4 C5 79(2) . . . . ?
C2 N006 C4 C3 -70(4) . . . 7_565 ?
C2 N006 C4 C3 70(4) . . . . ?
C2 N006 C4 C6 116(3) . . . . ?
C2 N006 C4 C6 -116(3) . . . 7_565 ?
C2 N006 C6 C5 20(7) . . . . ?
C2 N006 C6 O4 114(3) . . . . ?
C2 N006 C6 C3 -48(6) . . . . ?
C2 N006 C6 C4 -98(4) . . . . ?
C2 C5 C3 N006 -42.8(18) . . . . ?
C2 C5 C3 C3 -32(4) . . . 7_565 ?
C2 C5 C3 C4 -62(10) . . . . ?
C2 C5 C3 C6 -124(5) . . . . ?
C2 C5 C4 N006 -40.5(19) . . . . ?
C2 C5 C4 C5 -23(4) . . . 7_565 ?
C2 C5 C4 C3 -8(5) . . . 7_565 ?
C2 C5 C4 C3 116(10) . . . . ?
C2 C5 C4 C6 -143(7) . . . . ?
C2 C5 C4 C6 -55(5) . . . 7_565 ?
C2 C5 C6 N006 -13(4) . . . . ?
C2 C5 C6 O4 -65(5) . . . . ?
C2 C5 C6 C3 66(6) . . . . ?
C2 C5 C6 C4 40(7) . . . . ?
C1 N005 C1 C0 74(6) 7_565 . . . ?
C1 N005 C1 C10 -73(7) 7_565 . . . ?
C1 N005 C0 C1 -142(3) 7_565 . . . ?
C1 N005 C0 C0 159.8(17) . . . 7_565 ?
C1 N005 C0 C0 18.1(14) 7_565 . . 7_565 ?
C1 N005 C10 C1 141(5) 7_565 . . . ?
C1 N005 C10 C10 -18(2) 7_565 . . 7_565 ?
C1 N005 C10 C10 -159(3) . . . 7_565 ?
C0 N005 C1 C0 14.3(16) 7_565 . . . ?
C0 N005 C1 C10 -147(4) . . . . ?
C0 N005 C1 C10 -133(3) 7_565 . . . ?
C0 N005 C0 C1 -159.8(17) 7_565 . . . ?
C0 N005 C10 C1 75(5) 7_565 . . . ?
C0 N005 C10 C1 30(4) . . . . ?
C0 N005 C10 C10 -129(2) . . . 7_565 ?
C0 N005 C10 C10 -84(3) 7_565 . . 7_565 ?
C0 C1 C10 N005 -31(3) . . . . ?
C0 C1 C10 C10 -8(5) . . . 7_565 ?
O7 N005 C1 C10 115(3) . . . . ?
O7 N005 C10 C1 -93(3) . . . . ?
O7 N005 C10 C10 108(2) . . . 7_565 ?
C5 N006 C2 C5 150(5) . . . 7_565 ?
C5 N006 C2 C5 -150(5) 7_565 . . . ?
C5 N006 C5 C2 73(8) 7_565 . . . ?
C5 N006 C5 C3 -35(11) 7_565 . . . ?
C5 N006 C5 C4 -44(9) 7_565 . . . ?
C5 N006 C5 C6 -91(9) 7_565 . . . ?
C5 N006 O4 O4 -176(2) . . . 7_565 ?
C5 N006 O4 O4 -5(3) 7_565 . . 7_565 ?
C5 N006 O4 C6 -42(3) . . . . ?
C5 N006 O4 C6 130(4) 7_565 . . . ?
C5 N006 C3 C5 161(6) 7_565 . . . ?
C5 N006 C3 C3 -8(3) 7_565 . . 7_565 ?
C5 N006 C3 C3 -169(4) . . . 7_565 ?
C5 N006 C3 C4 -33(5) 7_565 . . . ?
C5 N006 C3 C4 166(7) . . . . ?
C5 N006 C3 C6 -130(6) 7_565 . . . ?
C5 N006 C3 C6 69(5) . . . . ?
C5 N006 C4 C5 158(5) 7_565 . . . ?
C5 N006 C4 C5 -158(5) . . . 7_565 ?
C5 N006 C4 C3 -9(5) . . . . ?
C5 N006 C4 C3 9(5) 7_565 . . 7_565 ?
C5 N006 C4 C3 149(5) 7_565 . . . ?
C5 N006 C4 C3 -149(5) . . . 7_565 ?
C5 N006 C4 C6 -37(4) 7_565 . . 7_565 ?
C5 N006 C4 C6 165(4) . . . 7_565 ?
C5 N006 C4 C6 -165(4) 7_565 . . . ?
C5 N006 C4 C6 37(4) . . . . ?
C5 N006 C6 C5 136(8) 7_565 . . . ?
C5 N006 C6 O4 94(6) . . . . ?
C5 N006 C6 O4 -130(4) 7_565 . . . ?
C5 N006 C6 C3 69(7) 7_565 . . . ?
C5 N006 C6 C3 -67(5) . . . . ?
C5 N006 C6 C4 -118(7) . . . . ?
C5 N006 C6 C4 19(5) 7_565 . . . ?
C5 C3 C4 N006 19(9) . . . . ?
C5 C3 C4 C5 45(11) . . . 7_565 ?
C5 C3 C4 C3 68(14) . . . 7_565 ?
C5 C3 C4 C6 -53(9) . . . . ?
C5 C3 C4 C6 12(15) . . . 7_565 ?
C5 C3 C6 N006 74(4) . . . . ?
C5 C3 C6 O4 58(7) . . . . ?
C5 C3 C6 C4 144(6) . . . . ?
C5 C4 C6 N006 -12(4) 7_565 . . . ?
C5 C4 C6 N006 57(5) . . . . ?
C5 C4 C6 C5 -69(7) 7_565 . . . ?
C5 C4 C6 O4 13(6) 7_565 . . . ?
C5 C4 C6 O4 82(6) . . . . ?
C5 C4 C6 C3 -33(6) . . . . ?
C5 C4 C6 C3 -102(6) 7_565 . . . ?
O4 N006 C2 C5 133(3) 7_565 . . . ?
O4 N006 C2 C5 -77(3) 7_565 . . 7_565 ?
O4 N006 C2 C5 -133(3) . . . 7_565 ?
O4 N006 C2 C5 77(3) . . . . ?
O4 N006 C5 C2 -123(3) 7_565 . . . ?
O4 N006 C5 C2 -120(2) . . . . ?
O4 N006 C5 C3 132(4) . . . . ?
O4 N006 C5 C3 128(4) 7_565 . . . ?
O4 N006 C5 C4 123(2) . . . . ?
O4 N006 C5 C4 120(3) 7_565 . . . ?
O4 N006 C5 C6 77(5) . . . . ?
O4 N006 C5 C6 73(6) 7_565 . . . ?
O4 N006 O4 C6 135(2) 7_565 . . . ?
O4 N006 C3 C5 -50(5) . . . . ?
O4 N006 C3 C5 -95(6) 7_565 . . . ?
O4 N006 C3 C3 96(4) 7_565 . . 7_565 ?
O4 N006 C3 C3 141(2) . . . 7_565 ?
O4 N006 C3 C4 116(4) . . . . ?
O4 N006 C3 C4 71(6) 7_565 . . . ?
O4 N006 C3 C6 19(6) . . . . ?
O4 N006 C3 C6 -26(7) 7_565 . . . ?
O4 N006 C4 C5 130(3) . . . 7_565 ?
O4 N006 C4 C5 -72(3) . . . . ?
O4 N006 C4 C5 -130(3) 7_565 . . . ?
O4 N006 C4 C5 72(3) 7_565 . . 7_565 ?
O4 N006 C4 C3 139(4) . . . 7_565 ?
O4 N006 C4 C3 -81(4) . . . . ?
O4 N006 C4 C3 81(4) 7_565 . . 7_565 ?
O4 N006 C4 C3 -139(4) 7_565 . . . ?
O4 N006 C4 C6 93(3) . . . 7_565 ?
O4 N006 C4 C6 -36(4) . . . . ?
O4 N006 C4 C6 -93(3) 7_565 . . . ?
O4 N006 C4 C6 36(4) 7_565 . . 7_565 ?
O4 N006 C6 C5 -129(5) 7_565 . . . ?
O4 N006 C6 C5 -94(6) . . . . ?
O4 N006 C6 O4 -35(3) 7_565 . . . ?
O4 N006 C6 C3 -162(5) . . . . ?
O4 N006 C6 C3 164(4) 7_565 . . . ?
O4 N006 C6 C4 113(3) 7_565 . . . ?
O4 N006 C6 C4 148(4) . . . . ?
O4 O4 C6 N006 42.4(18) 7_565 . . . ?
O4 O4 C6 C5 112(5) 7_565 . . . ?
O4 O4 C6 C3 63(7) 7_565 . . . ?
O4 O4 C6 C4 13(4) 7_565 . . . ?
C10 N005 C1 C0 129(3) 7_565 . . . ?
C10 N005 C1 C0 147(4) . . . . ?
C10 N005 C1 C10 -18(3) 7_565 . . . ?
C10 N005 C0 C1 -87(4) 7_565 . . . ?
C10 N005 C0 C1 -28(3) . . . . ?
C10 N005 C0 C0 72(4) 7_565 . . 7_565 ?
C10 N005 C0 C0 132(3) . . . 7_565 ?
C10 N005 C10 C1 159(3) 7_565 . . . ?
C10 C1 C0 N005 31(4) . . . . ?
C10 C1 C0 C0 8(5) . . . 7_565 ?
C3 N006 C2 C5 -39(3) . . . . ?
C3 N006 C2 C5 111(4) . . . 7_565 ?
C3 N006 C2 C5 -111(4) 7_565 . . . ?
C3 N006 C2 C5 39(3) 7_565 . . 7_565 ?
C3 N006 C5 C2 108(4) . . . . ?
C3 N006 C5 C2 97(3) 7_565 . . . ?
C3 N006 C5 C3 -11(4) 7_565 . . . ?
C3 N006 C5 C4 -20(3) 7_565 . . . ?
C3 N006 C5 C4 -9(4) . . . . ?
C3 N006 C5 C6 -67(5) 7_565 . . . ?
C3 N006 C5 C6 -56(4) . . . . ?
C3 N006 O4 O4 -146(2) . . . 7_565 ?
C3 N006 O4 O4 -63(3) 7_565 . . 7_565 ?
C3 N006 O4 C6 -11(3) . . . . ?
C3 N006 O4 C6 72(4) 7_565 . . . ?
C3 N006 C3 C5 169(4) 7_565 . . . ?
C3 N006 C3 C4 -25(5) 7_565 . . . ?
C3 N006 C3 C6 -122(5) 7_565 . . . ?
C3 N006 C4 C5 -9(5) 7_565 . . 7_565 ?
C3 N006 C4 C5 -149(5) . . . 7_565 ?
C3 N006 C4 C5 149(5) 7_565 . . . ?
C3 N006 C4 C5 9(5) . . . . ?
C3 N006 C4 C3 -140(8) . . . 7_565 ?
C3 N006 C4 C3 140(8) 7_565 . . . ?
C3 N006 C4 C6 -46(3) 7_565 . . 7_565 ?
C3 N006 C4 C6 -175(6) 7_565 . . . ?
C3 N006 C4 C6 46(3) . . . . ?
C3 N006 C4 C6 175(6) . . . 7_565 ?
C3 N006 C6 C5 121(5) 7_565 . . . ?
C3 N006 C6 C5 67(5) . . . . ?
C3 N006 C6 O4 -145(2) 7_565 . . . ?
C3 N006 C6 O4 162(5) . . . . ?
C3 N006 C6 C3 53(5) 7_565 . . . ?
C3 N006 C6 C4 -50(4) . . . . ?
C3 N006 C6 C4 3(4) 7_565 . . . ?
C3 C5 C4 N006 -156(11) . . . . ?
C3 C5 C4 C5 -139(10) . . . 7_565 ?
C3 C5 C4 C3 -124(13) . . . 7_565 ?
C3 C5 C4 C6 101(11) . . . . ?
C3 C5 C4 C6 -170(12) . . . 7_565 ?
C3 C5 C6 N006 -79(4) . . . . ?
C3 C5 C6 O4 -132(6) . . . . ?
C3 C5 C6 C4 -26(5) . . . . ?
C3 C3 C4 N006 -48(8) 7_565 . . . ?
C3 C3 C4 C5 -22(6) 7_565 . . 7_565 ?
C3 C3 C4 C5 -68(14) 7_565 . . . ?
C3 C3 C4 C6 -121(8) 7_565 . . . ?
C3 C3 C4 C6 -55(7) 7_565 . . 7_565 ?
C3 C3 C6 N006 -45.2(18) 7_565 . . . ?
C3 C3 C6 C5 -119(5) 7_565 . . . ?
C3 C3 C6 O4 -62(6) 7_565 . . . ?
C3 C3 C6 C4 24(3) 7_565 . . . ?
C3 C4 C6 N006 89(5) . . . . ?
C3 C4 C6 N006 -7(8) 7_565 . . . ?
C3 C4 C6 C5 -64(11) 7_565 . . . ?
C3 C4 C6 C5 33(6) . . . . ?
C3 C4 C6 O4 115(6) . . . . ?
C3 C4 C6 O4 18(10) 7_565 . . . ?
C3 C4 C6 C3 -97(10) 7_565 . . . ?
C4 N006 C2 C5 75(3) . . . 7_565 ?
C4 N006 C2 C5 -75(3) . . . . ?
C4 N006 C5 C2 117(3) . . . . ?
C4 N006 C5 C3 9(4) . . . . ?
C4 N006 C5 C6 -47(5) . . . . ?
C4 N006 O4 O4 -105.4(15) . . . 7_565 ?
C4 N006 O4 C6 29(3) . . . . ?
C4 N006 C3 C5 -166(7) . . . . ?
C4 N006 C3 C3 25(5) . . . 7_565 ?
C4 N006 C3 C6 -97(6) . . . . ?
C4 N006 C6 C5 118(7) . . . . ?
C4 N006 C6 O4 -148(4) . . . . ?
C4 N006 C6 C3 50(4) . . . . ?
C4 C5 C3 N006 19(9) . . . . ?
C4 C5 C3 C3 30(7) . . . 7_565 ?
C4 C5 C3 C6 -62(10) . . . . ?
C4 C5 C6 N006 -53(4) . . . . ?
C4 C5 C6 O4 -106(4) . . . . ?
C4 C5 C6 C3 26(5) . . . . ?
C4 C3 C6 N006 -69(4) . . . . ?
C4 C3 C6 C5 -144(6) . . . . ?
C4 C3 C6 O4 -86(6) . . . . ?
C6 N006 C2 C5 13(4) 7_565 . . 7_565 ?
C6 N006 C2 C5 137(3) . . . 7_565 ?
C6 N006 C2 C5 -13(4) . . . . ?
C6 N006 C2 C5 -137(3) 7_565 . . . ?
C6 N006 C5 C2 132(4) 7_565 . . . ?
C6 N006 C5 C2 164(5) . . . . ?
C6 N006 C5 C3 24(6) 7_565 . . . ?
C6 N006 C5 C3 56(4) . . . . ?
C6 N006 C5 C4 47(5) . . . . ?
C6 N006 C5 C4 15(4) 7_565 . . . ?
C6 N006 C5 C6 -31(6) 7_565 . . . ?
C6 N006 O4 O4 -135(2) . . . 7_565 ?
C6 N006 O4 O4 -47(2) 7_565 . . 7_565 ?
C6 N006 O4 C6 88(4) 7_565 . . . ?
C6 N006 C3 C5 -162(5) 7_565 . . . ?
C6 N006 C3 C5 -69(5) . . . . ?
C6 N006 C3 C3 122(5) . . . 7_565 ?
C6 N006 C3 C3 29(2) 7_565 . . 7_565 ?
C6 N006 C3 C4 97(6) . . . . ?
C6 N006 C3 C4 4(5) 7_565 . . . ?
C6 N006 C3 C6 -93(6) 7_565 . . . ?
C6 N006 C4 C5 -165(4) 7_565 . . . ?
C6 N006 C4 C5 -37(4) . . . . ?
C6 N006 C4 C5 165(4) . . . 7_565 ?
C6 N006 C4 C5 37(4) 7_565 . . 7_565 ?
C6 N006 C4 C3 175(6) . . . 7_565 ?
C6 N006 C4 C3 -175(6) 7_565 . . . ?
C6 N006 C4 C3 -46(3) . . . . ?
C6 N006 C4 C3 46(3) 7_565 . . 7_565 ?
C6 N006 C4 C6 129(6) . . . 7_565 ?
C6 N006 C4 C6 -129(6) 7_565 . . . ?
C6 N006 C6 C5 156(4) 7_565 . . . ?
C6 N006 C6 O4 -110(2) 7_565 . . . ?
C6 N006 C6 C3 89(5) 7_565 . . . ?
C6 N006 C6 C4 39(4) 7_565 . . . ?
C6 C5 C3 N006 81(5) . . . . ?
C6 C5 C3 C3 92(6) . . . 7_565 ?
C6 C5 C3 C4 62(10) . . . . ?
C6 C5 C4 N006 103(6) . . . . ?
C6 C5 C4 C5 120(6) . . . 7_565 ?
C6 C5 C4 C3 -101(11) . . . . ?
C6 C5 C4 C3 135(8) . . . 7_565 ?
C6 C5 C4 C6 89(8) . . . 7_565 ?
C6 C3 C4 N006 72(4) . . . . ?
C6 C3 C4 C5 53(9) . . . . ?
C6 C3 C4 C5 98(6) . . . 7_565 ?
C6 C3 C4 C3 121(8) . . . 7_565 ?
C6 C3 C4 C6 65(9) . . . 7_565 ?
C6 C4 C6 N006 -48(5) 7_565 . . . ?
C6 C4 C6 C5 -105(7) 7_565 . . . ?
C6 C4 C6 O4 -22(7) 7_565 . . . ?
C6 C4 C6 C3 -137(6) 7_565 . . . ?
